data_2230864
loop_
_publ_author_name
'Xia, Song'
'Zheng, Chun-Ling'
'He, Fei-Fei'
'Shi, Ya-Bin'
'Wang, Hai-Bo'

_publ_section_title
;
 Ethyl
 2-[1,3-dioxo-6-(piperidin-1-yl)-2,3-dihydro-1<i>H</i>-benz[<i>de</i>]isoquinolin-2-yl]acetate
;
_journal_coeditor_code SJ5150
_journal_issue 7
_journal_name_full 'Acta Crystallographica Section E'
_journal_page_first o1717
_journal_paper_doi 10.1107/S1600536811022707
_journal_volume 67
_journal_year 2011
_chemical_formula_iupac 'C21 H22 N2 O4'
_chemical_formula_moiety 'C21 H22 N2 O4'
_chemical_formula_sum 'C21 H22 N2 O4'
_chemical_formula_weight 366.41
_chemical_melting_point 421
_chemical_name_common
;
N-[(2-ethoxy)-2-oxo-ethyl]-4-piperidino-1,8-naphthalimide
;
_chemical_name_systematic
;
Ethyl 2-[1,3-dioxo-6-(piperidin-1-yl)-2,3-dihydro-
1<i>H</i>-benz[<i>de</i>]isoquinolin-2-yl]acetate
;
_space_group_IT_number 33
_symmetry_cell_setting orthorhombic
_symmetry_space_group_name_Hall 'P 2c -2n'
_symmetry_space_group_name_H-M 'P n a 21'
_atom_sites_solution_hydrogens geom
_atom_sites_solution_primary direct
_atom_sites_solution_secondary difmap
_audit_creation_method SHELXL-97
_cell_angle_alpha 90.00
_cell_angle_beta 90.00
_cell_angle_gamma 90.00
_cell_formula_units_Z 4
_cell_length_a 10.959(2)
_cell_length_b 18.037(4)
_cell_length_c 9.3330(19)
_cell_measurement_reflns_used 25
_cell_measurement_temperature 293(2)
_cell_measurement_theta_max 13
_cell_measurement_theta_min 9
_cell_volume 1844.8(6)
_computing_cell_refinement 'CAD-4 EXPRESS (Enraf--Nonius, 1994)'
_computing_data_collection 'CAD-4 EXPRESS (Enraf--Nonius, 1994)'
_computing_data_reduction 'XCAD4 (Harms & Wocadlo, 1995)'
_computing_molecular_graphics 'SHELXL97 (Sheldrick, 2008)'
_computing_publication_material 'PLATON (Spek, 2009)'
_computing_structure_refinement 'SHELXL97 (Sheldrick, 2008)'
_computing_structure_solution 'SHELXS97 (Sheldrick, 2008)'
_diffrn_ambient_temperature 293(2)
_diffrn_measured_fraction_theta_full 0.999
_diffrn_measured_fraction_theta_max 0.999
_diffrn_measurement_device_type 'Enraf--Nonius CAD-4'
_diffrn_measurement_method \w/2\q
_diffrn_radiation_monochromator graphite
_diffrn_radiation_source 'fine-focus sealed tube'
_diffrn_radiation_type MoK\a
_diffrn_radiation_wavelength 0.71073
_diffrn_reflns_av_R_equivalents 0.0386
_diffrn_reflns_av_sigmaI/netI 0.0427
_diffrn_reflns_limit_h_max 13
_diffrn_reflns_limit_h_min 0
_diffrn_reflns_limit_k_max 21
_diffrn_reflns_limit_k_min -21
_diffrn_reflns_limit_l_max 11
_diffrn_reflns_limit_l_min 0
_diffrn_reflns_number 3547
_diffrn_reflns_theta_full 25.41
_diffrn_reflns_theta_max 25.41
_diffrn_reflns_theta_min 2.17
_diffrn_standards_decay_% 1
_diffrn_standards_interval_count 200
_diffrn_standards_interval_time 120
_diffrn_standards_number 3
_exptl_absorpt_coefficient_mu 0.092
_exptl_absorpt_correction_T_max 0.9909
_exptl_absorpt_correction_T_min 0.9729
_exptl_absorpt_correction_type psi-scan
_exptl_absorpt_process_details '(North <i>et al.</i>, 1968)'
_exptl_crystal_colour brown
_exptl_crystal_density_diffrn 1.319
_exptl_crystal_density_method 'not measured'
_exptl_crystal_description needle
_exptl_crystal_F_000 776
_exptl_crystal_size_max 0.30
_exptl_crystal_size_mid 0.20
_exptl_crystal_size_min 0.10
_refine_diff_density_max 0.214
_refine_diff_density_min -0.132
_refine_ls_extinction_method none
_refine_ls_goodness_of_fit_ref 1.001
_refine_ls_hydrogen_treatment constr
_refine_ls_matrix_type full
_refine_ls_number_parameters 244
_refine_ls_number_reflns 1808
_refine_ls_number_restraints 2
_refine_ls_restrained_S_all 1.027
_refine_ls_R_factor_all 0.0671
_refine_ls_R_factor_gt 0.0452
_refine_ls_shift/su_max 0.000
_refine_ls_shift/su_mean 0.000
_refine_ls_structure_factor_coef Fsqd
_refine_ls_weighting_details 'calc w=1/[\s^2^(Fo^2^)+(0.0600P)^2^] where P=(Fo^2^+2Fc^2^)/3'
_refine_ls_weighting_scheme calc
_refine_ls_wR_factor_gt 0.1053
_refine_ls_wR_factor_ref 0.1149
_reflns_number_gt 1280
_reflns_number_total 1808
_reflns_threshold_expression I>2sigma(I)
_cod_data_source_file sj5150.cif
_cod_data_source_block I
_cod_database_code 2230864
_cod_database_fobs_code 2230864

loop_
_symmetry_equiv_pos_as_xyz
'x, y, z'
'-x, -y, z+1/2'
'x+1/2, -y+1/2, z'
'-x+1/2, y+1/2, z+1/2'

loop_
_atom_site_type_symbol
_atom_site_label
_atom_site_fract_x
_atom_site_fract_y
_atom_site_fract_z
_atom_site_U_iso_or_equiv
_atom_site_adp_type
_atom_site_calc_flag
_atom_site_refinement_flags
_atom_site_occupancy
_atom_site_symmetry_multiplicity
_atom_site_disorder_assembly
_atom_site_disorder_group
N N1 0.4405(3) 0.21405(16) 0.7011(4) 0.0561(9) Uani d . 1 1 . .
O O1 0.2714(3) -0.10503(17) 0.4672(4) 0.0777(10) Uani d . 1 1 . .
C C1 0.5640(4) 0.2215(2) 0.7609(5) 0.0621(11) Uani d . 1 1 . .
H H1A 0.6237 0.2174 0.6846 0.074 Uiso calc R 1 1 . .
H H1B 0.5788 0.1818 0.8288 0.074 Uiso calc R 1 1 . .
N N2 0.2974(3) -0.13210(17) 0.7041(4) 0.0553(8) Uani d . 1 1 . .
O O2 0.3201(3) -0.15994(17) 0.9379(4) 0.0747(9) Uani d . 1 1 . .
C C2 0.5780(5) 0.2952(2) 0.8348(6) 0.0791(15) Uani d . 1 1 . .
H H2A 0.6605 0.3000 0.8713 0.095 Uiso calc R 1 1 . .
H H2B 0.5223 0.2979 0.9154 0.095 Uiso calc R 1 1 . .
O O3 0.3649(3) -0.32513(15) 0.7198(5) 0.0858(11) Uani d . 1 1 . .
C C3 0.5511(5) 0.3589(3) 0.7302(7) 0.0898(16) Uani d . 1 1 . .
H H3A 0.5523 0.4058 0.7811 0.108 Uiso calc R 1 1 . .
H H3B 0.6133 0.3604 0.6564 0.108 Uiso calc R 1 1 . .
O O4 0.4935(3) -0.22931(16) 0.7031(4) 0.0705(8) Uani d . 1 1 . .
C C4 0.4263(4) 0.3472(2) 0.6620(6) 0.0717(13) Uani d . 1 1 . .
H H4A 0.3635 0.3527 0.7345 0.086 Uiso calc R 1 1 . .
H H4B 0.4129 0.3848 0.5894 0.086 Uiso calc R 1 1 . .
C C5 0.4158(4) 0.2712(2) 0.5944(5) 0.0670(12) Uani d . 1 1 . .
H H5A 0.3344 0.2645 0.5558 0.080 Uiso calc R 1 1 . .
H H5B 0.4737 0.2669 0.5161 0.080 Uiso calc R 1 1 . .
C C6 0.3992(3) 0.1420(2) 0.6730(4) 0.0509(10) Uani d . 1 1 . .
C C7 0.3691(4) 0.1189(2) 0.5352(5) 0.0601(11) Uani d . 1 1 . .
H H7A 0.3725 0.1524 0.4595 0.072 Uiso calc R 1 1 . .
C C8 0.3337(4) 0.0458(3) 0.5101(5) 0.0618(12) Uani d . 1 1 . .
H H8A 0.3136 0.0311 0.4175 0.074 Uiso calc R 1 1 . .
C C9 0.3280(3) -0.0048(2) 0.6196(5) 0.0515(10) Uani d . 1 1 . .
C C10 0.3521(3) 0.0175(2) 0.7621(4) 0.0461(9) Uani d . 1 1 . .
C C11 0.3431(3) -0.0331(2) 0.8754(5) 0.0496(10) Uani d . 1 1 . .
C C12 0.3581(4) -0.0101(2) 1.0172(5) 0.0586(11) Uani d . 1 1 . .
H H12A 0.3535 -0.0441 1.0918 0.070 Uiso calc R 1 1 . .
C C13 0.3803(4) 0.0646(2) 1.0452(5) 0.0557(11) Uani d . 1 1 . .
H H13A 0.3860 0.0809 1.1395 0.067 Uiso calc R 1 1 . .
C C14 0.3935(4) 0.1138(2) 0.9362(5) 0.0528(10) Uani d . 1 1 . .
H H14A 0.4090 0.1633 0.9577 0.063 Uiso calc R 1 1 . .
C C15 0.3844(3) 0.0918(2) 0.7894(4) 0.0460(9) Uani d . 1 1 . .
C C16 0.2971(4) -0.0830(2) 0.5885(5) 0.0570(11) Uani d . 1 1 . .
C C17 0.3207(4) -0.1124(2) 0.8465(5) 0.0538(11) Uani d . 1 1 . .
C C18 0.2784(3) -0.21025(19) 0.6780(6) 0.0623(12) Uani d . 1 1 . .
H H18A 0.2519 -0.2173 0.5797 0.075 Uiso calc R 1 1 . .
H H18B 0.2143 -0.2283 0.7405 0.075 Uiso calc R 1 1 . .
C C19 0.3916(4) -0.2541(2) 0.7032(5) 0.0586(10) Uani d . 1 1 . .
C C20 0.4684(6) -0.3749(3) 0.7462(10) 0.131(3) Uani d D 1 1 . .
H H20A 0.5438 -0.3514 0.7164 0.157 Uiso calc R 1 1 . .
H H20B 0.4742 -0.3861 0.8476 0.157 Uiso calc R 1 1 . .
C C21 0.4499(6) -0.4403(3) 0.6680(9) 0.145(3) Uani d D 1 1 . .
H H21A 0.5188 -0.4726 0.6805 0.217 Uiso calc R 1 1 . .
H H21B 0.4409 -0.4285 0.5683 0.217 Uiso calc R 1 1 . .
H H21C 0.3775 -0.4647 0.7017 0.217 Uiso calc R 1 1 . .

loop_
_atom_site_aniso_label
_atom_site_aniso_U_11
_atom_site_aniso_U_22
_atom_site_aniso_U_33
_atom_site_aniso_U_12
_atom_site_aniso_U_13
_atom_site_aniso_U_23
N1 0.059(2) 0.0473(17) 0.062(2) 0.0060(15) -0.0043(19) 0.0084(18)
O1 0.086(2) 0.076(2) 0.071(2) 0.0046(17) -0.0181(18) -0.025(2)
C1 0.055(3) 0.066(2) 0.065(3) -0.0010(19) -0.005(2) 0.016(2)
N2 0.0492(18) 0.0507(18) 0.066(2) -0.0017(14) -0.0060(18) -0.0060(19)
O2 0.094(2) 0.0614(18) 0.069(2) -0.0103(17) 0.0184(19) 0.0068(18)
C2 0.087(3) 0.068(3) 0.082(4) -0.017(2) -0.024(3) 0.014(3)
O3 0.076(2) 0.0521(16) 0.129(3) 0.0014(15) -0.010(2) -0.008(2)
C3 0.115(4) 0.060(3) 0.095(4) -0.020(3) -0.017(4) 0.020(3)
O4 0.0456(15) 0.0769(19) 0.089(2) 0.0008(14) 0.0091(17) -0.0022(19)
C4 0.089(3) 0.053(2) 0.073(3) 0.005(2) 0.000(3) 0.004(2)
C5 0.077(3) 0.060(3) 0.064(3) 0.009(2) -0.007(2) 0.014(2)
C6 0.047(2) 0.057(2) 0.049(3) 0.0132(17) -0.0027(18) 0.005(2)
C7 0.071(3) 0.066(3) 0.043(2) 0.002(2) -0.008(2) 0.001(2)
C8 0.065(3) 0.073(3) 0.047(3) 0.008(2) -0.012(2) -0.005(2)
C9 0.044(2) 0.056(3) 0.055(3) 0.0060(18) -0.0017(18) 0.001(2)
C10 0.0379(19) 0.054(2) 0.047(2) 0.0054(16) -0.0007(18) -0.008(2)
C11 0.048(2) 0.050(2) 0.051(3) -0.0010(17) 0.006(2) 0.002(2)
C12 0.062(3) 0.060(3) 0.054(3) 0.004(2) 0.009(2) 0.006(2)
C13 0.065(3) 0.063(3) 0.039(2) 0.000(2) -0.003(2) -0.001(2)
C14 0.057(3) 0.049(2) 0.052(2) -0.0009(19) -0.005(2) -0.002(2)
C15 0.045(2) 0.049(2) 0.044(2) 0.0067(16) 0.0014(19) -0.0080(19)
C16 0.041(2) 0.063(3) 0.067(3) 0.0070(19) -0.009(2) -0.014(3)
C17 0.040(2) 0.058(3) 0.063(3) -0.0011(18) 0.009(2) 0.001(2)
C18 0.047(2) 0.050(2) 0.090(4) -0.0024(17) 0.002(2) -0.011(2)
C19 0.056(2) 0.054(2) 0.066(3) 0.0008(19) 0.006(2) -0.007(2)
C20 0.114(5) 0.077(3) 0.202(9) 0.036(3) -0.058(6) -0.030(5)
C21 0.138(6) 0.103(5) 0.193(9) 0.036(4) -0.019(6) -0.014(6)

loop_
_atom_type_symbol
_atom_type_description
_atom_type_scat_dispersion_real
_atom_type_scat_dispersion_imag
_atom_type_scat_source
C C 0.0033 0.0016 'International Tables Vol C Tables 4.2.6.8 and 6.1.1.4'
H H 0.0000 0.0000 'International Tables Vol C Tables 4.2.6.8 and 6.1.1.4'
N N 0.0061 0.0033 'International Tables Vol C Tables 4.2.6.8 and 6.1.1.4'
O O 0.0106 0.0060 'International Tables Vol C Tables 4.2.6.8 and 6.1.1.4'

loop_
_geom_angle_atom_site_label_1
_geom_angle_atom_site_label_2
_geom_angle_atom_site_label_3
_geom_angle_site_symmetry_1
_geom_angle_site_symmetry_3
_geom_angle
_geom_angle_publ_flag
C6 N1 C5 . . 117.9(3) ?
C6 N1 C1 . . 116.9(3) ?
C5 N1 C1 . . 111.5(3) ?
N1 C1 C2 . . 110.4(4) ?
N1 C1 H1A . . 109.6 ?
C2 C1 H1A . . 109.6 ?
N1 C1 H1B . . 109.6 ?
C2 C1 H1B . . 109.6 ?
H1A C1 H1B . . 108.1 ?
C16 N2 C17 . . 125.0(3) ?
C16 N2 C18 . . 119.2(4) ?
C17 N2 C18 . . 115.7(4) ?
C1 C2 C3 . . 110.4(4) ?
C1 C2 H2A . . 109.6 ?
C3 C2 H2A . . 109.6 ?
C1 C2 H2B . . 109.6 ?
C3 C2 H2B . . 109.6 ?
H2A C2 H2B . . 108.1 ?
C19 O3 C20 . . 116.2(4) ?
C4 C3 C2 . . 109.6(4) ?
C4 C3 H3A . . 109.8 ?
C2 C3 H3A . . 109.8 ?
C4 C3 H3B . . 109.8 ?
C2 C3 H3B . . 109.8 ?
H3A C3 H3B . . 108.2 ?
C5 C4 C3 . . 111.6(4) ?
C5 C4 H4A . . 109.3 ?
C3 C4 H4A . . 109.3 ?
C5 C4 H4B . . 109.3 ?
C3 C4 H4B . . 109.3 ?
H4A C4 H4B . . 108.0 ?
N1 C5 C4 . . 110.0(4) ?
N1 C5 H5A . . 109.7 ?
C4 C5 H5A . . 109.7 ?
N1 C5 H5B . . 109.7 ?
C4 C5 H5B . . 109.7 ?
H5A C5 H5B . . 108.2 ?
C7 C6 N1 . . 121.9(4) ?
C7 C6 C15 . . 119.2(4) ?
N1 C6 C15 . . 118.9(4) ?
C6 C7 C8 . . 120.3(4) ?
C6 C7 H7A . . 119.8 ?
C8 C7 H7A . . 119.8 ?
C9 C8 C7 . . 121.1(4) ?
C9 C8 H8A . . 119.5 ?
C7 C8 H8A . . 119.5 ?
C8 C9 C10 . . 120.2(4) ?
C8 C9 C16 . . 119.9(4) ?
C10 C9 C16 . . 119.9(4) ?
C11 C10 C15 . . 120.1(3) ?
C11 C10 C9 . . 120.8(3) ?
C15 C10 C9 . . 119.1(3) ?
C12 C11 C10 . . 120.8(4) ?
C12 C11 C17 . . 118.8(4) ?
C10 C11 C17 . . 120.4(4) ?
C13 C12 C11 . . 119.1(4) ?
C13 C12 H12A . . 120.4 ?
C11 C12 H12A . . 120.4 ?
C14 C13 C12 . . 120.7(4) ?
C14 C13 H13A . . 119.7 ?
C12 C13 H13A . . 119.7 ?
C13 C14 C15 . . 121.9(4) ?
C13 C14 H14A . . 119.1 ?
C15 C14 H14A . . 119.1 ?
C10 C15 C6 . . 119.7(4) ?
C10 C15 C14 . . 117.1(4) ?
C6 C15 C14 . . 123.1(4) ?
O1 C16 N2 . . 120.4(4) ?
O1 C16 C9 . . 122.7(4) ?
N2 C16 C9 . . 116.9(4) ?
O2 C17 N2 . . 119.3(4) ?
O2 C17 C11 . . 124.0(4) ?
N2 C17 C11 . . 116.7(4) ?
N2 C18 C19 . . 111.7(3) ?
N2 C18 H18A . . 109.3 ?
C19 C18 H18A . . 109.3 ?
N2 C18 H18B . . 109.3 ?
C19 C18 H18B . . 109.3 ?
H18A C18 H18B . . 107.9 ?
O4 C19 O3 . . 124.4(4) ?
O4 C19 C18 . . 125.2(4) ?
O3 C19 C18 . . 110.3(3) ?
C21 C20 O3 . . 108.4(5) ?
C21 C20 H20A . . 110.0 ?
O3 C20 H20A . . 110.0 ?
C21 C20 H20B . . 110.0 ?
O3 C20 H20B . . 110.0 ?
H20A C20 H20B . . 108.4 ?
C20 C21 H21A . . 109.5 ?
C20 C21 H21B . . 109.5 ?
H21A C21 H21B . . 109.5 ?
C20 C21 H21C . . 109.5 ?
H21A C21 H21C . . 109.5 ?
H21B C21 H21C . . 109.5 ?

loop_
_geom_bond_atom_site_label_1
_geom_bond_atom_site_label_2
_geom_bond_site_symmetry_2
_geom_bond_distance
_geom_bond_publ_flag
N1 C6 . 1.401(5) ?
N1 C5 . 1.459(5) ?
N1 C1 . 1.470(5) ?
O1 C16 . 1.233(5) ?
C1 C2 . 1.506(6) ?
C1 H1A . 0.9700 ?
C1 H1B . 0.9700 ?
N2 C16 . 1.396(6) ?
N2 C17 . 1.399(6) ?
N2 C18 . 1.446(4) ?
O2 C17 . 1.209(5) ?
C2 C3 . 1.536(7) ?
C2 H2A . 0.9700 ?
C2 H2B . 0.9700 ?
O3 C19 . 1.324(5) ?
O3 C20 . 1.467(6) ?
C3 C4 . 1.524(7) ?
C3 H3A . 0.9700 ?
C3 H3B . 0.9700 ?
O4 C19 . 1.202(5) ?
C4 C5 . 1.513(6) ?
C4 H4A . 0.9700 ?
C4 H4B . 0.9700 ?
C5 H5A . 0.9700 ?
C5 H5B . 0.9700 ?
C6 C7 . 1.391(6) ?
C6 C15 . 1.424(6) ?
C7 C8 . 1.395(6) ?
C7 H7A . 0.9300 ?
C8 C9 . 1.372(6) ?
C8 H8A . 0.9300 ?
C9 C10 . 1.414(6) ?
C9 C16 . 1.479(6) ?
C10 C11 . 1.400(5) ?
C10 C15 . 1.410(5) ?
C11 C12 . 1.397(6) ?
C11 C17 . 1.475(5) ?
C12 C13 . 1.393(6) ?
C12 H12A . 0.9300 ?
C13 C14 . 1.359(6) ?
C13 H13A . 0.9300 ?
C14 C15 . 1.430(6) ?
C14 H14A . 0.9300 ?
C18 C19 . 1.490(6) ?
C18 H18A . 0.9700 ?
C18 H18B . 0.9700 ?
C20 C21 . 1.402(7) ?
C20 H20A . 0.9700 ?
C20 H20B . 0.9700 ?
C21 H21A . 0.9600 ?
C21 H21B . 0.9600 ?
C21 H21C . 0.9600 ?

loop_
_geom_hbond_atom_site_label_D
_geom_hbond_atom_site_label_H
_geom_hbond_atom_site_label_A
_geom_hbond_site_symmetry_A
_geom_hbond_distance_DH
_geom_hbond_distance_HA
_geom_hbond_distance_DA
_geom_hbond_angle_DHA
_geom_hbond_publ_flag
C1 H1A O2 2_654 0.97 2.60 3.455(6) 147 yes
C1 H1B O1 2_655 0.97 2.51 3.373(5) 149 yes
C5 H5A O2 4_554 0.97 2.44 3.219(6) 138 yes
C18 H18A O1 . 0.97 2.29 2.735(6) 107 ?
C18 H18B O4 3_445 0.97 2.56 3.315(5) 135 yes
C20 H20A O4 . 0.97 2.27 2.671(6) 103 ?

loop_
_geom_torsion_atom_site_label_1
_geom_torsion_atom_site_label_2
_geom_torsion_atom_site_label_3
_geom_torsion_atom_site_label_4
_geom_torsion_site_symmetry_1
_geom_torsion_site_symmetry_2
_geom_torsion_site_symmetry_3
_geom_torsion_site_symmetry_4
_geom_torsion
_geom_torsion_publ_flag
C6 N1 C1 C2 . . . . -159.0(4) ?
C5 N1 C1 C2 . . . . 61.3(5) ?
N1 C1 C2 C3 . . . . -57.5(5) ?
C1 C2 C3 C4 . . . . 53.7(6) ?
C2 C3 C4 C5 . . . . -53.6(6) ?
C6 N1 C5 C4 . . . . 160.5(4) ?
C1 N1 C5 C4 . . . . -60.2(5) ?
C3 C4 C5 N1 . . . . 56.7(5) ?
C5 N1 C6 C7 . . . . 18.9(6) ?
C1 N1 C6 C7 . . . . -118.2(4) ?
C5 N1 C6 C15 . . . . -159.2(4) ?
C1 N1 C6 C15 . . . . 63.7(5) ?
N1 C6 C7 C8 . . . . 177.0(4) ?
C15 C6 C7 C8 . . . . -4.9(6) ?
C6 C7 C8 C9 . . . . -0.1(6) ?
C7 C8 C9 C10 . . . . 3.3(6) ?
C7 C8 C9 C16 . . . . -176.5(4) ?
C8 C9 C10 C11 . . . . 178.1(4) ?
C16 C9 C10 C11 . . . . -2.1(5) ?
C8 C9 C10 C15 . . . . -1.3(6) ?
C16 C9 C10 C15 . . . . 178.4(3) ?
C15 C10 C11 C12 . . . . 4.1(5) ?
C9 C10 C11 C12 . . . . -175.3(4) ?
C15 C10 C11 C17 . . . . -174.2(3) ?
C9 C10 C11 C17 . . . . 6.3(5) ?
C10 C11 C12 C13 . . . . 1.2(6) ?
C17 C11 C12 C13 . . . . 179.5(4) ?
C11 C12 C13 C14 . . . . -3.5(6) ?
C12 C13 C14 C15 . . . . 0.6(6) ?
C11 C10 C15 C6 . . . . 176.9(3) ?
C9 C10 C15 C6 . . . . -3.7(5) ?
C11 C10 C15 C14 . . . . -6.7(5) ?
C9 C10 C15 C14 . . . . 172.7(4) ?
C7 C6 C15 C10 . . . . 6.8(5) ?
N1 C6 C15 C10 . . . . -175.1(3) ?
C7 C6 C15 C14 . . . . -169.4(4) ?
N1 C6 C15 C14 . . . . 8.8(5) ?
C13 C14 C15 C10 . . . . 4.5(5) ?
C13 C14 C15 C6 . . . . -179.3(4) ?
C17 N2 C16 O1 . . . . -177.5(4) ?
C18 N2 C16 O1 . . . . 5.7(6) ?
C17 N2 C16 C9 . . . . 2.2(6) ?
C18 N2 C16 C9 . . . . -174.6(3) ?
C8 C9 C16 O1 . . . . -2.6(6) ?
C10 C9 C16 O1 . . . . 177.6(4) ?
C8 C9 C16 N2 . . . . 177.7(4) ?
C10 C9 C16 N2 . . . . -2.1(5) ?
C16 N2 C17 O2 . . . . -179.0(4) ?
C18 N2 C17 O2 . . . . -2.1(5) ?
C16 N2 C17 C11 . . . . 1.8(5) ?
C18 N2 C17 C11 . . . . 178.7(3) ?
C12 C11 C17 O2 . . . . -3.6(6) ?
C10 C11 C17 O2 . . . . 174.7(4) ?
C12 C11 C17 N2 . . . . 175.5(4) ?
C10 C11 C17 N2 . . . . -6.1(5) ?
C16 N2 C18 C19 . . . . 110.2(4) ?
C17 N2 C18 C19 . . . . -66.9(5) ?
C20 O3 C19 O4 . . . . 2.9(8) ?
C20 O3 C19 C18 . . . . -179.7(5) ?
N2 C18 C19 O4 . . . . -20.9(7) ?
N2 C18 C19 O3 . . . . 161.8(4) ?
C19 O3 C20 C21 . . . . -139.4(6) ?

loop_
_cod_related_entry_id
_cod_related_entry_database
_cod_related_entry_code
1 ChemSpider 30656798
